data_1503500
loop_
_publ_author_name
'Liu, Lu'
'Wu, Deyan'
'Zheng, Shu'
'Li, Tengfei'
'Li, Xiangmin'
'Wang, Sinan'
'Li, Jian'
'Li, Hao'
'Wang, Wei'

_publ_section_title
;
 Synthesis of highly functionalized chiral 3,3'-disubstituted oxindoles
 via an organocatalytic enantioselective Michael addition of nitroalkanes
 to indolylidenecyanoacetates.
;
_journal_issue 1
_journal_name_full 'Organic letters'
_journal_page_first 134
_journal_page_last 137
_journal_paper_doi 10.1021/ol202931e
_journal_volume 14
_journal_year 2012
_chemical_absolute_configuration ad
_chemical_formula_sum 'C12 H10 Br N3 O3'
_chemical_formula_weight 324.14
_chemical_name_systematic
; 
 ? 
;
_space_group_IT_number 19
_symmetry_cell_setting orthorhombic
_symmetry_space_group_name_Hall 'P 2ac 2ab'
_symmetry_space_group_name_H-M 'P 21 21 21'
_atom_sites_solution_hydrogens geom
_atom_sites_solution_primary direct
_atom_sites_solution_secondary difmap
_audit_creation_method SHELXL-97
_cell_angle_alpha 90.00
_cell_angle_beta 90.00
_cell_angle_gamma 90.00
_cell_formula_units_Z 4
_cell_length_a 7.2587(7)
_cell_length_b 10.3598(10)
_cell_length_c 16.6645(16)
_cell_measurement_reflns_used 2559
_cell_measurement_temperature 293(2)
_cell_measurement_theta_max 47.713
_cell_measurement_theta_min 4.630
_cell_volume 1253.1(2)
_computing_cell_refinement 'Bruker SMART'
_computing_data_collection 'Bruker SMART'
_computing_data_reduction 'Bruker SHELXTL'
_computing_molecular_graphics 'Bruker SHELXTL'
_computing_publication_material 'Bruker SHELXTL'
_computing_structure_refinement 'SHELXL-97 (Sheldrick, 1997)'
_computing_structure_solution 'SHELXS-97 (Sheldrick, 1990)'
_diffrn_ambient_temperature 293(2)
_diffrn_measured_fraction_theta_full 1.000
_diffrn_measured_fraction_theta_max 1.000
_diffrn_measurement_device_type 'CCD area detector'
_diffrn_measurement_method 'phi and omega scans'
_diffrn_radiation_monochromator graphite
_diffrn_radiation_source 'fine-focus sealed tube'
_diffrn_radiation_type MoK\a
_diffrn_radiation_wavelength 0.71073
_diffrn_reflns_av_R_equivalents 0.0253
_diffrn_reflns_av_sigmaI/netI 0.0528
_diffrn_reflns_limit_h_max 8
_diffrn_reflns_limit_h_min -8
_diffrn_reflns_limit_k_max 12
_diffrn_reflns_limit_k_min -12
_diffrn_reflns_limit_l_max 20
_diffrn_reflns_limit_l_min -17
_diffrn_reflns_number 6764
_diffrn_reflns_theta_full 25.99
_diffrn_reflns_theta_max 25.99
_diffrn_reflns_theta_min 2.31
_exptl_absorpt_coefficient_mu 3.288
_exptl_absorpt_correction_T_max 1.00000
_exptl_absorpt_correction_T_min 0.34245
_exptl_absorpt_correction_type empirical
_exptl_absorpt_process_details sadabs
_exptl_crystal_colour colorless
_exptl_crystal_density_diffrn 1.718
_exptl_crystal_density_method 'not measured'
_exptl_crystal_description prismatic
_exptl_crystal_F_000 648
_exptl_crystal_size_max 0.305
_exptl_crystal_size_mid 0.269
_exptl_crystal_size_min 0.213
_refine_diff_density_max 1.114
_refine_diff_density_min -0.290
_refine_diff_density_rms 0.118
_refine_ls_abs_structure_details 'Flack H D (1983), Acta Cryst. A39, 876-881'
_refine_ls_abs_structure_Flack 0.021(15)
_refine_ls_extinction_method none
_refine_ls_goodness_of_fit_ref 1.068
_refine_ls_hydrogen_treatment mixed
_refine_ls_matrix_type full
_refine_ls_number_parameters 180
_refine_ls_number_reflns 2448
_refine_ls_number_restraints 2
_refine_ls_restrained_S_all 1.068
_refine_ls_R_factor_all 0.0519
_refine_ls_R_factor_gt 0.0452
_refine_ls_shift/su_max 0.008
_refine_ls_shift/su_mean 0.001
_refine_ls_structure_factor_coef Fsqd
_refine_ls_weighting_details 'calc w=1/[\s^2^(Fo^2^)+(0.0727P)^2^+0.0000P] where P=(Fo^2^+2Fc^2^)/3'
_refine_ls_weighting_scheme calc
_refine_ls_wR_factor_gt 0.1124
_refine_ls_wR_factor_ref 0.1168
_reflns_number_gt 2140
_reflns_number_total 2448
_reflns_threshold_expression >2sigma(I)
_cod_data_source_file ol202931e_si_002.cif
_cod_data_source_block compound4
_cod_depositor_comments
;
The following automatic conversions were performed:

'_symmetry_cell_setting' value 'Orthorhombic' changed to
'orthorhombic' according to
/home/saulius/struct/CIF-dictionaries/cif_core.dic dictionary named
'cif_core.dic' version 2.4.1 from 2010-06-29.

Automatic conversion script
Id: cif_fix_values 1715 2011-07-08 13:25:40Z adriana 
;
_cod_original_sg_symbol_H-M P2(1)2(1)2(1)
_cod_database_code 1503500

loop_
_symmetry_equiv_pos_as_xyz
'x, y, z'
'-x+1/2, -y, z+1/2'
'-x, y+1/2, -z+1/2'
'x+1/2, -y+1/2, -z'

loop_
_atom_site_label
_atom_site_type_symbol
_atom_site_fract_x
_atom_site_fract_y
_atom_site_fract_z
_atom_site_U_iso_or_equiv
_atom_site_adp_type
_atom_site_occupancy
_atom_site_symmetry_multiplicity
_atom_site_calc_flag
_atom_site_refinement_flags
Br1 Br 0.81128(8) 0.03193(5) 1.06415(3) 0.0601(2) Uani 1 1 d .
N1 N 0.6623(6) 0.2750(4) 0.6744(2) 0.0488(9) Uani 1 1 d .
H1 H 0.5826 0.2659 0.6367 0.059 Uiso 1 1 calc R
N2 N 0.7802(6) 0.5268(3) 0.8783(2) 0.0482(9) Uani 1 1 d .
H2 H 0.7777 0.6061 0.8937 0.058 Uiso 1 1 calc R
N3 N 1.2117(6) 0.4605(5) 0.7277(3) 0.0700(13) Uani 1 1 d .
O1 O 0.9204(6) 0.2806(4) 0.5962(2) 0.0660(10) Uani 1 1 d .
O2 O 0.7545(5) 0.5604(3) 0.7426(2) 0.0562(9) Uani 1 1 d .
O3 O 0.3544(5) 0.2719(3) 0.5627(2) 0.0538(8) Uani 1 1 d D
C1 C 0.8411(7) 0.2831(4) 0.6603(2) 0.0447(10) Uani 1 1 d .
C2 C 0.6101(6) 0.2827(5) 0.7590(3) 0.0464(10) Uani 1 1 d .
H2A H 0.5828 0.1978 0.7806 0.056 Uiso 1 1 calc R
H2B H 0.5037 0.3381 0.7664 0.056 Uiso 1 1 calc R
C3 C 0.7823(6) 0.3408(4) 0.7992(2) 0.0345(8) Uani 1 1 d .
C4 C 0.9386(6) 0.2989(4) 0.7426(2) 0.0399(9) Uani 1 1 d .
H4 H 0.9851 0.2146 0.7600 0.048 Uiso 1 1 calc R
C5 C 1.0937(7) 0.3884(5) 0.7354(2) 0.0462(11) Uani 1 1 d .
C6 C 0.7716(6) 0.4904(4) 0.8018(2) 0.0405(9) Uani 1 1 d .
C7 C 0.7935(6) 0.4221(4) 0.9310(2) 0.0421(9) Uani 1 1 d .
C8 C 0.8004(6) 0.3089(4) 0.8871(2) 0.0352(8) Uani 1 1 d .
C9 C 0.8078(6) 0.1919(4) 0.9257(2) 0.0411(9) Uani 1 1 d .
H9 H 0.8110 0.1150 0.8970 0.049 Uiso 1 1 calc R
C10 C 0.8102(7) 0.1921(4) 1.0084(2) 0.0426(9) Uani 1 1 d .
C11 C 0.8057(7) 0.3029(4) 1.0525(2) 0.0479(10) Uani 1 1 d .
H11 H 0.8092 0.2994 1.1083 0.057 Uiso 1 1 calc R
C12 C 0.7959(7) 0.4223(5) 1.0131(3) 0.0534(11) Uani 1 1 d .
H12 H 0.7912 0.4991 1.0418 0.064 Uiso 1 1 calc R
H3A H 0.373(6) 0.267(4) 0.5157(13) 0.034(12) Uiso 1 1 d D
H3B H 0.256(5) 0.311(5) 0.561(4) 0.068(19) Uiso 1 1 d D

loop_
_atom_site_aniso_label
_atom_site_aniso_U_11
_atom_site_aniso_U_22
_atom_site_aniso_U_33
_atom_site_aniso_U_23
_atom_site_aniso_U_13
_atom_site_aniso_U_12
Br1 0.0716(3) 0.0628(3) 0.0459(3) 0.0187(2) -0.0032(2) -0.0051(3)
N1 0.052(2) 0.062(2) 0.0331(18) -0.0033(17) -0.0107(17) -0.0042(19)
N2 0.061(2) 0.0319(16) 0.052(2) -0.0024(17) 0.0008(17) 0.0056(18)
N3 0.047(2) 0.093(4) 0.070(3) 0.025(3) -0.002(2) -0.009(3)
O1 0.081(2) 0.084(2) 0.0323(17) -0.0081(18) 0.0078(17) 0.002(2)
O2 0.072(2) 0.0405(16) 0.056(2) 0.0131(14) -0.0005(16) 0.0055(14)
O3 0.073(2) 0.0571(18) 0.0313(17) -0.0004(16) -0.0045(17) 0.0058(17)
C1 0.063(3) 0.043(2) 0.029(2) -0.0059(16) -0.001(2) 0.002(2)
C2 0.048(2) 0.050(2) 0.041(3) 0.001(2) -0.004(2) -0.001(2)
C3 0.039(2) 0.0333(18) 0.0308(19) 0.0016(15) 0.0025(16) 0.0054(17)
C4 0.044(2) 0.041(2) 0.035(2) 0.0036(18) 0.0054(18) 0.0058(18)
C5 0.043(3) 0.062(3) 0.033(2) 0.006(2) -0.0001(18) 0.011(2)
C6 0.042(2) 0.0373(19) 0.042(2) 0.0039(18) 0.0021(17) 0.0050(16)
C7 0.041(2) 0.045(2) 0.040(2) -0.0049(17) 0.001(2) 0.0036(18)
C8 0.0330(19) 0.041(2) 0.032(2) -0.0013(15) 0.0022(17) -0.0021(17)
C9 0.046(2) 0.041(2) 0.037(2) -0.0012(16) 0.000(2) 0.0062(18)
C10 0.043(2) 0.048(2) 0.036(2) 0.0089(17) 0.002(2) 0.000(2)
C11 0.051(2) 0.062(3) 0.031(2) -0.0021(18) 0.002(2) 0.005(2)
C12 0.062(3) 0.061(3) 0.037(2) -0.0166(19) -0.003(2) 0.008(2)

loop_
_atom_type_symbol
_atom_type_description
_atom_type_scat_dispersion_real
_atom_type_scat_dispersion_imag
_atom_type_scat_source
C C 0.0033 0.0016 'International Tables Vol C Tables 4.2.6.8 and 6.1.1.4'
H H 0.0000 0.0000 'International Tables Vol C Tables 4.2.6.8 and 6.1.1.4'
N N 0.0061 0.0033 'International Tables Vol C Tables 4.2.6.8 and 6.1.1.4'
O O 0.0106 0.0060 'International Tables Vol C Tables 4.2.6.8 and 6.1.1.4'
Br Br -0.2901 2.4595 'International Tables Vol C Tables 4.2.6.8 and 6.1.1.4'

loop_
_geom_angle_atom_site_label_1
_geom_angle_atom_site_label_2
_geom_angle_atom_site_label_3
_geom_angle
C1 N1 C2 115.0(4)
C1 N1 H1 122.5
C2 N1 H1 122.5
C6 N2 C7 112.6(3)
C6 N2 H2 123.7
C7 N2 H2 123.7
H3A O3 H3B 99(5)
O1 C1 N1 128.4(4)
O1 C1 C4 124.3(5)
N1 C1 C4 107.3(3)
N1 C2 C3 103.3(3)
N1 C2 H2A 111.1
C3 C2 H2A 111.1
N1 C2 H2B 111.1
C3 C2 H2B 111.1
H2A C2 H2B 109.1
C8 C3 C4 118.0(3)
C8 C3 C2 114.0(3)
C4 C3 C2 102.9(3)
C8 C3 C6 101.3(3)
C4 C3 C6 109.6(3)
C2 C3 C6 111.2(3)
C5 C4 C3 116.1(3)
C5 C4 C1 110.2(4)
C3 C4 C1 103.6(3)
C5 C4 H4 108.9
C3 C4 H4 108.9
C1 C4 H4 108.9
N3 C5 C4 177.6(5)
O2 C6 N2 127.3(4)
O2 C6 C3 124.8(4)
N2 C6 C3 107.9(3)
C12 C7 C8 122.0(4)
C12 C7 N2 128.9(4)
C8 C7 N2 109.1(3)
C9 C8 C7 120.1(4)
C9 C8 C3 130.7(4)
C7 C8 C3 109.0(3)
C8 C9 C10 117.9(4)
C8 C9 H9 121.1
C10 C9 H9 121.1
C11 C10 C9 122.7(4)
C11 C10 Br1 118.1(3)
C9 C10 Br1 119.2(3)
C10 C11 C12 119.3(4)
C10 C11 H11 120.3
C12 C11 H11 120.3
C7 C12 C11 118.0(4)
C7 C12 H12 121.0
C11 C12 H12 121.0

loop_
_geom_bond_atom_site_label_1
_geom_bond_atom_site_label_2
_geom_bond_distance
Br1 C10 1.902(4)
N1 C1 1.322(7)
N1 C2 1.462(6)
N1 H1 0.8600
N2 C6 1.332(5)
N2 C7 1.399(6)
N2 H2 0.8600
N3 C5 1.144(7)
O1 C1 1.213(5)
O2 C6 1.230(5)
O3 H3A 0.798(19)
O3 H3B 0.82(2)
C1 C4 1.552(6)
C2 C3 1.540(6)
C2 H2A 0.9700
C2 H2B 0.9700
C3 C8 1.508(5)
C3 C4 1.538(5)
C3 C6 1.553(6)
C4 C5 1.463(6)
C4 H4 0.9800
C7 C12 1.367(6)
C7 C8 1.383(6)
C8 C9 1.374(6)
C9 C10 1.377(6)
C9 H9 0.9300
C10 C11 1.364(6)
C11 C12 1.402(7)
C11 H11 0.9300
C12 H12 0.9300

loop_
_geom_hbond_atom_site_label_D
_geom_hbond_atom_site_label_H
_geom_hbond_atom_site_label_A
_geom_hbond_distance_DH
_geom_hbond_distance_HA
_geom_hbond_distance_DA
_geom_hbond_angle_DHA
_geom_hbond_site_symmetry_A
N1 H1 O3 0.86 2.07 2.909(5) 166.6 .
N2 H2 O3 0.86 2.10 2.892(5) 153.4 3_656
O3 H3A O1 0.798(19) 1.96(2) 2.746(5) 169(5) 4_456
O3 H3B O1 0.82(2) 2.53(4) 3.201(5) 140(6) 1_455

loop_
_geom_torsion_atom_site_label_1
_geom_torsion_atom_site_label_2
_geom_torsion_atom_site_label_3
_geom_torsion_atom_site_label_4
_geom_torsion
C2 N1 C1 O1 -179.3(5)
C2 N1 C1 C4 -0.1(6)
C1 N1 C2 C3 17.4(5)
N1 C2 C3 C8 -155.6(4)
N1 C2 C3 C4 -26.5(4)
N1 C2 C3 C6 90.7(4)
C8 C3 C4 C5 -86.0(5)
C2 C3 C4 C5 147.5(4)
C6 C3 C4 C5 29.1(5)
C8 C3 C4 C1 153.1(3)
C2 C3 C4 C1 26.6(4)
C6 C3 C4 C1 -91.8(4)
O1 C1 C4 C5 37.1(6)
N1 C1 C4 C5 -142.2(4)
O1 C1 C4 C3 161.9(5)
N1 C1 C4 C3 -17.4(5)
C3 C4 C5 N3 -87(12)
C1 C4 C5 N3 30(13)
C7 N2 C6 O2 178.0(4)
C7 N2 C6 C3 -0.7(5)
C8 C3 C6 O2 -179.5(4)
C4 C3 C6 O2 55.1(5)
C2 C3 C6 O2 -58.0(5)
C8 C3 C6 N2 -0.8(5)
C4 C3 C6 N2 -126.2(4)
C2 C3 C6 N2 120.7(4)
C6 N2 C7 C12 -176.5(5)
C6 N2 C7 C8 2.1(5)
C12 C7 C8 C9 0.8(6)
N2 C7 C8 C9 -177.9(4)
C12 C7 C8 C3 176.1(4)
N2 C7 C8 C3 -2.5(5)
C4 C3 C8 C9 -63.7(6)
C2 C3 C8 C9 57.2(6)
C6 C3 C8 C9 176.7(4)
C4 C3 C8 C7 121.6(4)
C2 C3 C8 C7 -117.5(4)
C6 C3 C8 C7 2.0(4)
C7 C8 C9 C10 -0.7(7)
C3 C8 C9 C10 -175.0(4)
C8 C9 C10 C11 -0.1(7)
C8 C9 C10 Br1 177.7(3)
C9 C10 C11 C12 0.9(7)
Br1 C10 C11 C12 -177.0(4)
C8 C7 C12 C11 0.0(7)
N2 C7 C12 C11 178.4(4)
C10 C11 C12 C7 -0.8(7)
